data_4314623
loop_
_publ_author_name
'Jing-Lin Chen'
'Yun Chi'
'Kellen Chen'
'Yi-Ming Cheng'
'Min-Wen Chung'
'Ya-Chien Yu'
'Gene-Hsiang Lee'
'Pi-Tai Chou'
'Ching-Fong Shu'

_publ_section_title
;
 New Series of Ruthenium(II) and Osmium(II) Complexes Showing Solid-State
 Phosphorescence in Far-Visible and Near-Infrared
;
_journal_name_full 'Inorganic Chemistry'
_journal_page_first 823
_journal_page_last 832
_journal_paper_doi 10.1021/ic900586e
_journal_volume 49
_journal_year 2010
_chemical_formula_sum 'C36 H28 F6 N8 O4 Os'
_chemical_formula_weight 940.86
_chemical_name_systematic
; 
 ? 
;
_space_group_IT_number 14
_symmetry_cell_setting monoclinic
_symmetry_space_group_name_Hall '-P 2yn'
_symmetry_space_group_name_H-M 'P 1 21/n 1'
_atom_sites_solution_hydrogens geom
_atom_sites_solution_primary direct
_atom_sites_solution_secondary difmap
_audit_creation_method SHELXL-97
_cell_angle_alpha 90.00
_cell_angle_beta 104.6891(7)
_cell_angle_gamma 90.00
_cell_formula_units_Z 4
_cell_length_a 14.3862(2)
_cell_length_b 16.6975(2)
_cell_length_c 15.0748(2)
_cell_measurement_reflns_used all
_cell_measurement_temperature 150(2)
_cell_measurement_theta_max 27.50
_cell_measurement_theta_min 1.00
_cell_volume 3502.82(8)
_computing_cell_refinement DENZO-SMN
_computing_data_collection 'NONIUS COLLECT'
_computing_data_reduction DENZO-SMN
_computing_molecular_graphics 'Bruker SHELXTL'
_computing_publication_material 'Bruker SHELXTL'
_computing_structure_refinement 'SHELXL-97 (Sheldrick, 1997)'
_computing_structure_solution 'SHELXS-97 (Sheldrick, 1990)'
_diffrn_ambient_temperature 150(2)
_diffrn_measured_fraction_theta_full 0.996
_diffrn_measured_fraction_theta_max 0.996
_diffrn_measurement_device_type 'NONIUS KappaCCD'
_diffrn_measurement_method '\w scans'
_diffrn_radiation_monochromator graphite
_diffrn_radiation_source 'fine-focus sealed tube'
_diffrn_radiation_type MoK\a
_diffrn_radiation_wavelength 0.71073
_diffrn_reflns_av_R_equivalents 0.0496
_diffrn_reflns_av_sigmaI/netI 0.0441
_diffrn_reflns_limit_h_max 18
_diffrn_reflns_limit_h_min -18
_diffrn_reflns_limit_k_max 21
_diffrn_reflns_limit_k_min -21
_diffrn_reflns_limit_l_max 19
_diffrn_reflns_limit_l_min -19
_diffrn_reflns_number 22328
_diffrn_reflns_theta_full 27.50
_diffrn_reflns_theta_max 27.50
_diffrn_reflns_theta_min 1.75
_exptl_absorpt_coefficient_mu 3.726
_exptl_absorpt_correction_T_max 0.553
_exptl_absorpt_correction_T_min 0.253
_exptl_absorpt_correction_type multi-scan
_exptl_crystal_colour black
_exptl_crystal_density_diffrn 1.784
_exptl_crystal_density_meas ?
_exptl_crystal_density_method 'not measured'
_exptl_crystal_description block
_exptl_crystal_F_000 1848
_exptl_crystal_size_max 0.30
_exptl_crystal_size_mid 0.25
_exptl_crystal_size_min 0.17
_refine_diff_density_max 2.043
_refine_diff_density_min -2.024
_refine_diff_density_rms 0.152
_refine_ls_extinction_method none
_refine_ls_goodness_of_fit_ref 1.017
_refine_ls_hydrogen_treatment constr
_refine_ls_matrix_type full
_refine_ls_number_parameters 487
_refine_ls_number_reflns 8031
_refine_ls_number_restraints 6
_refine_ls_restrained_S_all 1.027
_refine_ls_R_factor_all 0.0505
_refine_ls_R_factor_gt 0.0400
_refine_ls_shift/su_max 0.011
_refine_ls_shift/su_mean 0.000
_refine_ls_structure_factor_coef Fsqd
_refine_ls_weighting_details 'calc w=1/[\s^2^(Fo^2^)+(0.0689P)^2^+7.3490P] where P=(Fo^2^+2Fc^2^)/3'
_refine_ls_weighting_scheme calc
_refine_ls_wR_factor_gt 0.1066
_refine_ls_wR_factor_ref 0.1137
_reflns_number_gt 6707
_reflns_number_total 8031
_reflns_threshold_expression >2sigma(I)
_cod_data_source_file ic900586e_si_002_4.cif
_cod_data_source_block complex-4
_cod_depositor_comments
;
The following automatic conversions were performed:

'_symmetry_cell_setting' value 'Monoclinic' changed to 'monoclinic'
according to the built-in table from CIF Core dictionary named
'cif_core.dic' version 2.4.1 from 2010-06-29.

Automatic conversion script
Id: cif_fix_values 1646 2011-03-28 12:23:43Z adriana 

The following automatic conversions were performed:

'_exptl_crystal_density_meas' value 'not_measured' was changed to '?'
- the value is perceived as not measured.

Automatic conversion script
Id: cif_fix_values 3008 2015-01-20 13:52:24Z robertas 
;
_cod_database_code 4314623

loop_
_symmetry_equiv_pos_as_xyz
'x, y, z'
'-x+1/2, y+1/2, -z+1/2'
'-x, -y, -z'
'x-1/2, -y-1/2, z-1/2'

loop_
_atom_site_label
_atom_site_type_symbol
_atom_site_fract_x
_atom_site_fract_y
_atom_site_fract_z
_atom_site_U_iso_or_equiv
_atom_site_adp_type
_atom_site_occupancy
_atom_site_symmetry_multiplicity
_atom_site_calc_flag
_atom_site_refinement_flags
_atom_site_disorder_assembly
_atom_site_disorder_group
Os Os 0.168281(12) 0.272560(10) 0.304454(11) 0.02429(8) Uani 1 1 d . . .
N1 N 0.2594(3) 0.1767(2) 0.3173(3) 0.0268(8) Uani 1 1 d . . .
N2 N 0.2179(3) 0.2667(2) 0.4438(3) 0.0277(8) Uani 1 1 d . . .
N3 N 0.0779(3) 0.3652(2) 0.3117(2) 0.0257(8) Uani 1 1 d . . .
N4 N 0.0101(3) 0.3948(2) 0.2411(3) 0.0281(8) Uani 1 1 d . . .
N5 N 0.2670(3) 0.3542(2) 0.2846(3) 0.0297(8) Uani 1 1 d . . .
N6 N 0.1323(3) 0.2776(2) 0.1642(3) 0.0274(9) Uani 1 1 d . . .
N7 N 0.0571(3) 0.1971(2) 0.3044(3) 0.0277(8) Uani 1 1 d . . .
N8 N 0.0271(3) 0.1792(3) 0.3796(3) 0.0348(9) Uani 1 1 d . . .
O1 O 0.1371(3) 0.4389(3) 0.5425(3) 0.0582(12) Uani 1 1 d . . .
O2 O -0.0392(3) 0.1229(2) 0.0767(2) 0.0480(10) Uani 1 1 d . . .
C1 C 0.2780(4) 0.1337(3) 0.2478(3) 0.0341(10) Uani 1 1 d . . .
H1 H 0.2488 0.1496 0.1865 0.041 Uiso 1 1 calc R . .
C2 C 0.3373(4) 0.0681(3) 0.2620(4) 0.0385(11) Uani 1 1 d . . .
H2 H 0.3484 0.0394 0.2112 0.046 Uiso 1 1 calc R . .
C3 C 0.3811(4) 0.0438(3) 0.3508(4) 0.0383(11) Uani 1 1 d . . .
H3 H 0.4221 -0.0017 0.3621 0.046 Uiso 1 1 calc R . .
C4 C 0.3631(4) 0.0878(3) 0.4223(3) 0.0367(11) Uani 1 1 d . . .
H4 H 0.3930 0.0730 0.4837 0.044 Uiso 1 1 calc R . .
C5 C 0.3015(3) 0.1535(3) 0.4051(3) 0.0296(10) Uani 1 1 d . . .
C6 C 0.2794(3) 0.2043(3) 0.4758(3) 0.0299(10) Uani 1 1 d . . .
C7 C 0.3180(4) 0.1911(3) 0.5683(3) 0.0341(10) Uani 1 1 d . . .
H7 H 0.3610 0.1477 0.5877 0.041 Uiso 1 1 calc R . .
C8 C 0.2947(4) 0.2405(3) 0.6327(4) 0.0372(12) Uani 1 1 d . . .
H8 H 0.3193 0.2309 0.6964 0.045 Uiso 1 1 calc R . .
C9 C 0.2340(4) 0.3049(3) 0.6011(3) 0.0355(11) Uani 1 1 d . . .
H9 H 0.2169 0.3403 0.6436 0.043 Uiso 1 1 calc R . .
C10 C 0.1983(3) 0.3174(3) 0.5077(3) 0.0299(10) Uani 1 1 d . . .
C11 C 0.1376(4) 0.3912(3) 0.4807(3) 0.0352(11) Uani 1 1 d . . .
C12 C 0.0779(4) 0.4070(3) 0.3890(3) 0.0321(10) Uani 1 1 d . . .
C13 C 0.0082(4) 0.4666(3) 0.3678(3) 0.0339(10) Uani 1 1 d . . .
H13 H -0.0082 0.5055 0.4073 0.041 Uiso 1 1 calc R . .
C14 C -0.0311(3) 0.4556(3) 0.2755(3) 0.0296(10) Uani 1 1 d . . .
C15 C -0.1148(4) 0.4992(3) 0.2167(3) 0.0362(11) Uani 1 1 d . . .
C16 C 0.3353(4) 0.3915(3) 0.3507(4) 0.0351(11) Uani 1 1 d . . .
H16 H 0.3413 0.3775 0.4130 0.042 Uiso 1 1 calc R . .
C17 C 0.3958(4) 0.4485(4) 0.3314(4) 0.0475(14) Uani 1 1 d . . .
H17 H 0.4421 0.4738 0.3795 0.057 Uiso 1 1 calc R . .
C18 C 0.3888(5) 0.4688(4) 0.2411(4) 0.0501(14) Uani 1 1 d . . .
H18 H 0.4303 0.5080 0.2264 0.060 Uiso 1 1 calc R . .
C19 C 0.3204(4) 0.4309(3) 0.1723(4) 0.0405(12) Uani 1 1 d . . .
H19 H 0.3151 0.4435 0.1097 0.049 Uiso 1 1 calc R . .
C20 C 0.2594(4) 0.3744(3) 0.1958(3) 0.0327(10) Uani 1 1 d . . .
C21 C 0.1836(4) 0.3329(3) 0.1290(3) 0.0334(10) Uani 1 1 d . . .
C22 C 0.1642(4) 0.3472(3) 0.0351(3) 0.0397(12) Uani 1 1 d . . .
H22 H 0.1993 0.3872 0.0125 0.048 Uiso 1 1 calc R . .
C23 C 0.0943(5) 0.3036(4) -0.0254(4) 0.0465(14) Uani 1 1 d . . .
H23 H 0.0799 0.3133 -0.0896 0.056 Uiso 1 1 calc R . .
C24 C 0.0461(5) 0.2457(4) 0.0100(4) 0.0422(12) Uani 1 1 d . . .
H24 H -0.0016 0.2144 -0.0303 0.051 Uiso 1 1 calc R . .
C25 C 0.0660(4) 0.2323(3) 0.1036(3) 0.0308(10) Uani 1 1 d . . .
C26 C 0.0071(4) 0.1680(3) 0.1356(3) 0.0328(10) Uani 1 1 d . . .
C27 C 0.0005(3) 0.1597(3) 0.2300(3) 0.0299(10) Uani 1 1 d . . .
C28 C -0.0694(4) 0.1160(3) 0.2579(4) 0.0351(11) Uani 1 1 d . . .
H28 H -0.1189 0.0837 0.2215 0.042 Uiso 1 1 calc R . .
C29 C -0.0501(4) 0.1305(3) 0.3500(3) 0.0363(11) Uani 1 1 d . A .
C30 C -0.1045(4) 0.1032(3) 0.4142(4) 0.0581(17) Uani 1 1 d D . .
F1 F -0.1231(3) 0.5723(2) 0.2470(2) 0.0705(12) Uani 1 1 d . . .
F2 F -0.1097(2) 0.5063(2) 0.1295(2) 0.0483(8) Uani 1 1 d . . .
F3 F -0.1981(2) 0.4615(3) 0.2117(3) 0.0698(12) Uani 1 1 d . . .
F4 F -0.0684(8) 0.1183(7) 0.5005(6) 0.091(3) Uiso 0.50 1 d PD A 1
F5 F -0.2009(5) 0.1287(5) 0.3811(6) 0.072(2) Uiso 0.50 1 d PD A 1
F6 F -0.1281(6) 0.0258(4) 0.4056(5) 0.0616(19) Uiso 0.50 1 d PD A 1
F4' F -0.1083(5) 0.1536(4) 0.4824(4) 0.0429(14) Uiso 0.50 1 d PD A 2
F5' F -0.1814(7) 0.0622(7) 0.3824(8) 0.100(3) Uiso 0.50 1 d PD A 2
F6' F -0.0503(8) 0.0445(6) 0.4729(7) 0.103(3) Uiso 0.50 1 d PD A 2
O3 O 0.5440(10) 0.2857(7) 0.2872(9) 0.174(4) Uiso 1 1 d . . .
C31 C 0.5428(9) 0.2878(6) 0.2062(6) 0.094(3) Uani 1 1 d . . .
C32 C 0.4817(7) 0.2291(5) 0.1462(7) 0.086(3) Uani 1 1 d . . .
H32A H 0.4289 0.2133 0.1727 0.130 Uiso 1 1 calc R . .
H32B H 0.5200 0.1818 0.1401 0.130 Uiso 1 1 calc R . .
H32C H 0.4554 0.2530 0.0856 0.130 Uiso 1 1 calc R . .
C33 C 0.5815(6) 0.3561(5) 0.1647(7) 0.082(2) Uani 1 1 d . . .
H33A H 0.5323 0.3979 0.1480 0.123 Uiso 1 1 calc R . .
H33B H 0.5998 0.3380 0.1095 0.123 Uiso 1 1 calc R . .
H33C H 0.6381 0.3776 0.2088 0.123 Uiso 1 1 calc R . .
O4 O 0.7673(7) 0.3590(6) 0.5450(7) 0.149(3) Uiso 1 1 d . . .
C34 C 0.7479(6) 0.3815(6) 0.4666(4) 0.073(2) Uani 1 1 d . . .
C35 C 0.6722(7) 0.4382(6) 0.4322(8) 0.117(4) Uani 1 1 d . . .
H35A H 0.6502 0.4606 0.4834 0.176 Uiso 1 1 calc R . .
H35B H 0.6186 0.4112 0.3896 0.176 Uiso 1 1 calc R . .
H35C H 0.6963 0.4814 0.4001 0.176 Uiso 1 1 calc R . .
C36 C 0.8019(7) 0.3471(6) 0.4075(6) 0.085(3) Uani 1 1 d . . .
H36A H 0.8606 0.3222 0.4449 0.128 Uiso 1 1 calc R . .
H36B H 0.8191 0.3892 0.3693 0.128 Uiso 1 1 calc R . .
H36C H 0.7628 0.3064 0.3682 0.128 Uiso 1 1 calc R . .

loop_
_atom_site_aniso_label
_atom_site_aniso_U_11
_atom_site_aniso_U_22
_atom_site_aniso_U_33
_atom_site_aniso_U_23
_atom_site_aniso_U_13
_atom_site_aniso_U_12
Os 0.02321(11) 0.02840(12) 0.02058(11) -0.00162(6) 0.00431(7) 0.00082(7)
N1 0.0222(18) 0.0269(18) 0.0288(19) -0.0015(15) 0.0018(15) 0.0013(16)
N2 0.027(2) 0.030(2) 0.0230(18) -0.0027(14) 0.0018(16) -0.0013(16)
N3 0.0246(19) 0.0293(19) 0.0233(17) -0.0014(15) 0.0062(15) 0.0023(16)
N4 0.027(2) 0.0311(19) 0.0252(18) 0.0018(15) 0.0043(16) 0.0029(16)
N5 0.028(2) 0.0298(19) 0.031(2) -0.0004(16) 0.0082(17) -0.0008(16)
N6 0.030(2) 0.031(2) 0.0206(18) -0.0004(14) 0.0050(16) 0.0038(16)
N7 0.0255(19) 0.033(2) 0.0243(18) -0.0004(16) 0.0053(15) -0.0014(17)
N8 0.036(2) 0.042(2) 0.0285(19) -0.0015(18) 0.0117(17) -0.0069(19)
O1 0.061(3) 0.075(3) 0.0327(19) -0.0150(19) 0.0010(19) 0.034(2)
O2 0.054(2) 0.054(2) 0.0290(18) -0.0078(17) -0.0016(17) -0.013(2)
C1 0.034(3) 0.038(3) 0.031(2) -0.002(2) 0.010(2) 0.003(2)
C2 0.037(3) 0.041(3) 0.041(3) -0.005(2) 0.015(2) 0.003(2)
C3 0.035(3) 0.036(3) 0.044(3) 0.001(2) 0.009(2) 0.004(2)
C4 0.036(3) 0.037(3) 0.034(2) 0.003(2) 0.005(2) 0.004(2)
C5 0.028(2) 0.030(2) 0.030(2) 0.0008(18) 0.0046(19) -0.0033(19)
C6 0.025(2) 0.035(2) 0.027(2) 0.0022(19) 0.0036(19) 0.001(2)
C7 0.036(3) 0.035(2) 0.027(2) 0.002(2) -0.001(2) -0.001(2)
C8 0.040(3) 0.043(3) 0.024(2) 0.001(2) 0.000(2) 0.000(2)
C9 0.035(3) 0.045(3) 0.025(2) -0.003(2) 0.005(2) -0.001(2)
C10 0.028(2) 0.041(3) 0.021(2) -0.0021(19) 0.0054(18) -0.001(2)
C11 0.030(2) 0.048(3) 0.027(2) -0.007(2) 0.007(2) 0.009(2)
C12 0.030(2) 0.041(3) 0.026(2) -0.0053(19) 0.0073(19) 0.005(2)
C13 0.035(3) 0.037(2) 0.030(2) -0.002(2) 0.009(2) 0.005(2)
C14 0.028(2) 0.033(2) 0.028(2) 0.0005(19) 0.0075(19) 0.000(2)
C15 0.035(3) 0.042(3) 0.030(2) 0.003(2) 0.005(2) 0.007(2)
C16 0.030(3) 0.036(3) 0.039(3) -0.005(2) 0.008(2) -0.004(2)
C17 0.038(3) 0.052(3) 0.054(3) -0.010(3) 0.014(3) -0.007(3)
C18 0.049(3) 0.044(3) 0.065(4) -0.006(3) 0.028(3) -0.012(3)
C19 0.045(3) 0.040(3) 0.044(3) 0.000(2) 0.025(2) -0.001(2)
C20 0.033(3) 0.031(2) 0.038(3) -0.004(2) 0.016(2) 0.000(2)
C21 0.040(3) 0.033(2) 0.031(2) -0.0002(19) 0.016(2) 0.005(2)
C22 0.046(3) 0.044(3) 0.032(2) 0.004(2) 0.016(2) -0.001(2)
C23 0.062(4) 0.054(3) 0.025(2) 0.005(2) 0.013(3) 0.002(3)
C24 0.048(3) 0.048(3) 0.029(3) -0.003(2) 0.007(2) 0.003(3)
C25 0.034(3) 0.030(2) 0.027(2) -0.0030(18) 0.004(2) 0.0058(19)
C26 0.030(2) 0.040(3) 0.026(2) -0.0017(19) 0.0035(19) 0.001(2)
C27 0.028(2) 0.032(2) 0.026(2) -0.0018(18) 0.0011(19) -0.0017(19)
C28 0.029(2) 0.034(2) 0.039(3) -0.001(2) 0.003(2) -0.004(2)
C29 0.034(3) 0.039(3) 0.034(2) 0.001(2) 0.006(2) -0.005(2)
C30 0.059(4) 0.070(4) 0.043(3) -0.009(3) 0.009(3) -0.031(3)
F1 0.093(3) 0.056(2) 0.0468(19) -0.0119(16) -0.0117(19) 0.042(2)
F2 0.053(2) 0.0573(19) 0.0308(15) 0.0079(14) 0.0041(14) 0.0156(16)
F3 0.0293(17) 0.097(3) 0.078(3) 0.041(2) 0.0051(18) 0.0082(19)
C31 0.137(10) 0.089(6) 0.037(4) 0.008(4) -0.011(5) 0.023(6)
C32 0.073(6) 0.075(6) 0.101(7) 0.026(5) 0.002(5) -0.009(4)
C33 0.054(4) 0.083(5) 0.101(7) 0.004(5) 0.003(4) -0.002(4)
C34 0.067(5) 0.118(7) 0.029(3) 0.002(4) 0.004(3) -0.021(5)
C35 0.070(6) 0.104(7) 0.155(10) -0.046(7) -0.014(6) 0.025(6)
C36 0.087(6) 0.102(7) 0.063(5) 0.018(5) 0.013(4) 0.009(5)

loop_
_atom_type_symbol
_atom_type_description
_atom_type_scat_dispersion_real
_atom_type_scat_dispersion_imag
_atom_type_scat_source
C C 0.0033 0.0016 'International Tables Vol C Tables 4.2.6.8 and 6.1.1.4'
H H 0.0000 0.0000 'International Tables Vol C Tables 4.2.6.8 and 6.1.1.4'
N N 0.0061 0.0033 'International Tables Vol C Tables 4.2.6.8 and 6.1.1.4'
O O 0.0106 0.0060 'International Tables Vol C Tables 4.2.6.8 and 6.1.1.4'
F F 0.0171 0.0103 'International Tables Vol C Tables 4.2.6.8 and 6.1.1.4'
Os Os -1.2165 7.6030 'International Tables Vol C Tables 4.2.6.8 and 6.1.1.4'

loop_
_geom_angle_atom_site_label_1
_geom_angle_atom_site_label_2
_geom_angle_atom_site_label_3
_geom_angle
_geom_angle_site_symmetry_1
_geom_angle_site_symmetry_3
_geom_angle_publ_flag
N7 Os N3 87.59(16) . . ?
N7 Os N2 92.31(16) . . ?
N3 Os N2 92.44(15) . . ?
N7 Os N5 170.90(15) . . ?
N3 Os N5 88.78(16) . . ?
N2 Os N5 96.18(16) . . ?
N7 Os N6 91.84(16) . . ?
N3 Os N6 91.54(15) . . ?
N2 Os N6 174.37(16) . . ?
N5 Os N6 79.92(16) . . ?
N7 Os N1 90.00(15) . . ?
N3 Os N1 171.42(15) . . ?
N2 Os N1 79.43(15) . . ?
N5 Os N1 94.77(16) . . ?
N6 Os N1 96.77(15) . . ?
C1 N1 C5 118.4(4) . . ?
C1 N1 Os 126.1(3) . . ?
C5 N1 Os 115.5(3) . . ?
C10 N2 C6 116.9(4) . . ?
C10 N2 Os 128.0(3) . . ?
C6 N2 Os 115.1(3) . . ?
N4 N3 C12 109.5(4) . . ?
N4 N3 Os 125.5(3) . . ?
C12 N3 Os 125.0(3) . . ?
N3 N4 C14 105.9(4) . . ?
C20 N5 C16 118.1(4) . . ?
C20 N5 Os 115.1(3) . . ?
C16 N5 Os 126.7(3) . . ?
C25 N6 C21 117.7(4) . . ?
C25 N6 Os 128.2(3) . . ?
C21 N6 Os 114.1(3) . . ?
N8 N7 C27 109.9(4) . . ?
N8 N7 Os 123.8(3) . . ?
C27 N7 Os 126.2(3) . . ?
N7 N8 C29 105.5(4) . . ?
N1 C1 C2 122.7(5) . . ?
C1 C2 C3 119.7(5) . . ?
C4 C3 C2 117.9(5) . . ?
C3 C4 C5 120.7(5) . . ?
N1 C5 C4 120.6(4) . . ?
N1 C5 C6 114.8(4) . . ?
C4 C5 C6 124.6(4) . . ?
N2 C6 C7 122.3(5) . . ?
N2 C6 C5 115.1(4) . . ?
C7 C6 C5 122.6(5) . . ?
C8 C7 C6 120.6(5) . . ?
C7 C8 C9 117.7(5) . . ?
C10 C9 C8 120.2(5) . . ?
N2 C10 C9 122.2(5) . . ?
N2 C10 C11 121.8(4) . . ?
C9 C10 C11 116.0(4) . . ?
O1 C11 C12 119.1(5) . . ?
O1 C11 C10 116.2(4) . . ?
C12 C11 C10 124.6(4) . . ?
N3 C12 C13 109.1(4) . . ?
N3 C12 C11 126.4(4) . . ?
C13 C12 C11 124.5(4) . . ?
C14 C13 C12 103.0(4) . . ?
N4 C14 C13 112.6(4) . . ?
N4 C14 C15 120.5(4) . . ?
C13 C14 C15 126.8(4) . . ?
F1 C15 F3 107.3(5) . . ?
F1 C15 F2 106.8(4) . . ?
F3 C15 F2 104.9(4) . . ?
F1 C15 C14 112.1(4) . . ?
F3 C15 C14 112.3(4) . . ?
F2 C15 C14 112.9(4) . . ?
N5 C16 C17 122.8(5) . . ?
C16 C17 C18 119.3(6) . . ?
C17 C18 C19 119.1(5) . . ?
C18 C19 C20 119.4(5) . . ?
N5 C20 C19 121.4(5) . . ?
N5 C20 C21 115.0(4) . . ?
C19 C20 C21 123.6(5) . . ?
N6 C21 C22 121.5(5) . . ?
N6 C21 C20 115.7(4) . . ?
C22 C21 C20 122.8(5) . . ?
C23 C22 C21 120.3(5) . . ?
C24 C23 C22 118.0(5) . . ?
C23 C24 C25 121.0(6) . . ?
N6 C25 C24 121.4(5) . . ?
N6 C25 C26 121.9(4) . . ?
C24 C25 C26 116.7(5) . . ?
O2 C26 C27 119.4(5) . . ?
O2 C26 C25 116.7(4) . . ?
C27 C26 C25 123.8(4) . . ?
N7 C27 C28 108.6(4) . . ?
N7 C27 C26 126.1(4) . . ?
C28 C27 C26 125.2(4) . . ?
C29 C28 C27 103.8(4) . . ?
N8 C29 C28 112.2(4) . . ?
N8 C29 C30 119.9(4) . . ?
C28 C29 C30 127.8(5) . . ?
F5' C30 F4 124.4(8) . . ?
F5' C30 F6 43.5(6) . . ?
F4 C30 F6 108.3(7) . . ?
F5' C30 F4' 114.9(8) . . ?
F4 C30 F4' 36.2(5) . . ?
F6 C30 F4' 128.6(6) . . ?
F5' C30 F6' 98.7(8) . . ?
F4 C30 F6' 59.4(7) . . ?
F6 C30 F6' 58.4(6) . . ?
F4' C30 F6' 94.5(6) . . ?
F5' C30 F5 49.8(6) . . ?
F4 C30 F5 113.7(8) . . ?
F6 C30 F5 93.1(6) . . ?
F4' C30 F5 81.6(6) . . ?
F6' C30 F5 139.9(7) . . ?
F5' C30 C29 118.2(7) . . ?
F4 C30 C29 117.2(7) . . ?
F6 C30 C29 113.8(6) . . ?
F4' C30 C29 116.4(5) . . ?
F6' C30 C29 109.1(7) . . ?
F5 C30 C29 108.3(6) . . ?
O3 C31 C32 117.0(12) . . ?
O3 C31 C33 122.5(11) . . ?
C32 C31 C33 119.1(8) . . ?
O4 C34 C35 121.7(10) . . ?
O4 C34 C36 117.1(9) . . ?
C35 C34 C36 121.1(8) . . ?

loop_
_geom_bond_atom_site_label_1
_geom_bond_atom_site_label_2
_geom_bond_distance
_geom_bond_site_symmetry_2
_geom_bond_publ_flag
Os N7 2.036(4) . ?
Os N3 2.041(4) . ?
Os N2 2.043(4) . ?
Os N5 2.044(4) . ?
Os N6 2.047(4) . ?
Os N1 2.047(4) . ?
N1 C1 1.352(6) . ?
N1 C5 1.363(6) . ?
N2 C10 1.365(6) . ?
N2 C6 1.373(6) . ?
N3 N4 1.343(5) . ?
N3 C12 1.359(6) . ?
N4 C14 1.345(6) . ?
N5 C20 1.358(6) . ?
N5 C16 1.360(6) . ?
N6 C25 1.368(6) . ?
N6 C21 1.370(6) . ?
N7 N8 1.344(5) . ?
N7 C27 1.360(6) . ?
N8 C29 1.359(7) . ?
O1 C11 1.227(6) . ?
O2 C26 1.224(6) . ?
C1 C2 1.372(7) . ?
C2 C3 1.388(7) . ?
C3 C4 1.382(7) . ?
C4 C5 1.393(7) . ?
C5 C6 1.459(7) . ?
C6 C7 1.381(6) . ?
C7 C8 1.377(7) . ?
C8 C9 1.391(8) . ?
C9 C10 1.386(6) . ?
C10 C11 1.505(7) . ?
C11 C12 1.455(7) . ?
C12 C13 1.391(7) . ?
C13 C14 1.374(7) . ?
C14 C15 1.492(7) . ?
C15 F1 1.318(6) . ?
C15 F3 1.338(7) . ?
C15 F2 1.340(6) . ?
C16 C17 1.370(8) . ?
C17 C18 1.381(9) . ?
C18 C19 1.389(8) . ?
C19 C20 1.395(7) . ?
C20 C21 1.459(7) . ?
C21 C22 1.392(7) . ?
C22 C23 1.383(8) . ?
C23 C24 1.373(9) . ?
C24 C25 1.385(7) . ?
C25 C26 1.521(7) . ?
C26 C27 1.456(6) . ?
C27 C28 1.391(7) . ?
C28 C29 1.366(7) . ?
C29 C30 1.463(8) . ?
C30 F5' 1.287(8) . ?
C30 F4 1.297(8) . ?
C30 F6 1.335(7) . ?
C30 F4' 1.340(7) . ?
C30 F6' 1.415(8) . ?
C30 F5 1.416(8) . ?
O3 C31 1.216(14) . ?
C31 C32 1.466(13) . ?
C31 C33 1.476(14) . ?
O4 C34 1.203(11) . ?
C34 C35 1.437(12) . ?
C34 C36 1.442(12) . ?
